data_1530138
loop_
_publ_author_name
'Katrusiak, A.'
'Nelmes, R.J.'

_publ_section_title
;
 Pressure dependence of the crystal structure of lead hydrogen phosphate
 (Pb H P O4)
;
_journal_name_full 'Journal of Physics: Condensed Matter'
_journal_page_first 10165
_journal_page_last 10174
_journal_volume 1
_journal_year 1989
_chemical_formula_sum 'H O4 P Pb'
_chemical_name_systematic 'Pb (H P O4)'
_space_group_IT_number 13
_symmetry_space_group_name_Hall '-P 2yc'
_symmetry_space_group_name_H-M 'P 1 2/c 1'
_cell_angle_alpha 90
_cell_angle_beta 96.616
_cell_angle_gamma 90
_cell_formula_units_Z 2
_cell_length_a 4.6227
_cell_length_b 6.5142
_cell_length_c 5.7186
_cell_volume 171.059
_citation_journal_id_ASTM JCOMEL
_cod_data_source_file Katrusiak_JCOMEL_1989_1925.cif
_cod_data_source_block H1O4P1Pb1
_cod_original_cell_volume 171.0585
_cod_original_formula_sum 'H1 O4 P1 Pb1'
_cod_database_code 1530138

loop_
_symmetry_equiv_pos_as_xyz
x,y,z
-x,y,-z+1/2
-x,-y,-z
x,-y,z-1/2

loop_
_atom_site_label
_atom_site_type_symbol
_atom_site_fract_x
_atom_site_fract_y
_atom_site_fract_z
_atom_site_occupancy
_atom_site_U_iso_or_equiv
O1 O-2 0.373 0.659 0.431 1 0.0
Pb1 Pb+2 0 0.7924 0.75 1 0.0
O2 O-2 0.2571 0.934 0.127 1 0.0
P1 P+5 0.5 0.7936 0.25 1 0.0
